data_2236068
loop_
_publ_author_name
'Tu, Yao-Jen'
'Wang, Hsiao-Fen'
'Lee, Gene-Hsiang'
'Yih, Kuang-Hway'
'Tang, Xiao-Yan'

_publ_section_title
;
 <i>trans</i>-Iodido(pyrazinyl-\k<i>C</i>^2^)bis(triphenylphosphane-\k<i>P</i>)palladium(II)
;
_journal_coeditor_code BG2480
_journal_issue 11
_journal_name_full 'Acta Crystallographica Section E'
_journal_page_first m1419
_journal_page_last m1420
_journal_paper_doi 10.1107/S1600536812043589
_journal_volume 68
_journal_year 2012
_chemical_formula_iupac '[Pd (C4 H3 N2) I (C18 H15 P)2]'
_chemical_formula_moiety 'C40 H33 I N2 P2 Pd'
_chemical_formula_sum 'C40 H33 I N2 P2 Pd'
_chemical_formula_weight 836.92
_chemical_name_common
;
<i>trans</i>-Iodido(pyrazinyl-\k<i>C</i>^2^)bis(triphenylphosphane-
\k<i>P</i>)palladium(II)
;
_space_group_IT_number 14
_symmetry_cell_setting monoclinic
_symmetry_space_group_name_Hall '-P 2ybc'
_symmetry_space_group_name_H-M 'P 1 21/c 1'
_atom_sites_solution_hydrogens geom
_atom_sites_solution_primary direct
_atom_sites_solution_secondary difmap
_audit_creation_method SHELXL-97
_cell_angle_alpha 90.00
_cell_angle_beta 106.6952(11)
_cell_angle_gamma 90.00
_cell_formula_units_Z 8
_cell_length_a 21.5786(9)
_cell_length_b 19.8596(9)
_cell_length_c 16.9192(8)
_cell_measurement_reflns_used 4895
_cell_measurement_temperature 150(2)
_cell_measurement_theta_max 25.26
_cell_measurement_theta_min 2.22
_cell_volume 6945.0(5)
_computing_cell_refinement 'SAINT (Bruker, 2007)'
_computing_data_collection 'SMART (Bruker, 2007)'
_computing_data_reduction 'SAINT (Bruker, 2007)'
_computing_molecular_graphics 'XP in SHELXTL (Sheldrick, 2008)'
_computing_publication_material 'SHELXTL (Sheldrick, 2008)'
_computing_structure_refinement 'SHELXL97 (Sheldrick, 2008)'
_computing_structure_solution 'SHELXS97 (Sheldrick, 2008)'
_diffrn_ambient_temperature 150(2)
_diffrn_measured_fraction_theta_full 0.999
_diffrn_measured_fraction_theta_max 0.999
_diffrn_measurement_device_type 'Bruker SMART APEX CCD area-detector'
_diffrn_measurement_method 'omega scans'
_diffrn_radiation_monochromator graphite
_diffrn_radiation_source 'fine-focus sealed tube'
_diffrn_radiation_type MoK\a
_diffrn_radiation_wavelength 0.71073
_diffrn_reflns_av_R_equivalents 0.0554
_diffrn_reflns_av_sigmaI/netI 0.0672
_diffrn_reflns_limit_h_max 18
_diffrn_reflns_limit_h_min -28
_diffrn_reflns_limit_k_max 22
_diffrn_reflns_limit_k_min -25
_diffrn_reflns_limit_l_max 21
_diffrn_reflns_limit_l_min -21
_diffrn_reflns_number 40984
_diffrn_reflns_theta_full 27.50
_diffrn_reflns_theta_max 27.50
_diffrn_reflns_theta_min 0.99
_exptl_absorpt_coefficient_mu 1.547
_exptl_absorpt_correction_T_max 0.7899
_exptl_absorpt_correction_T_min 0.6801
_exptl_absorpt_correction_type multi-scan
_exptl_absorpt_process_details '(SADABS; Bruker, 2001)'
_exptl_crystal_colour colorless
_exptl_crystal_density_diffrn 1.601
_exptl_crystal_density_method 'not measured'
_exptl_crystal_description block
_exptl_crystal_F_000 3328
_exptl_crystal_size_max 0.27
_exptl_crystal_size_mid 0.20
_exptl_crystal_size_min 0.16
_refine_diff_density_max 1.346
_refine_diff_density_min -0.549
_refine_ls_extinction_method none
_refine_ls_goodness_of_fit_ref 1.043
_refine_ls_hydrogen_treatment constr
_refine_ls_matrix_type full
_refine_ls_number_parameters 829
_refine_ls_number_reflns 15924
_refine_ls_number_restraints 0
_refine_ls_restrained_S_all 1.043
_refine_ls_R_factor_all 0.0750
_refine_ls_R_factor_gt 0.0482
_refine_ls_shift/su_max 0.003
_refine_ls_shift/su_mean 0.000
_refine_ls_structure_factor_coef Fsqd
_refine_ls_weighting_details 'calc w=1/[\s^2^(Fo^2^)+(0.0330P)^2^+0.3980P] where P=(Fo^2^+2Fc^2^)/3'
_refine_ls_weighting_scheme calc
_refine_ls_wR_factor_gt 0.0905
_refine_ls_wR_factor_ref 0.1005
_reflns_number_gt 11520
_reflns_number_total 15924
_reflns_threshold_expression I>2\s(I)
_cod_data_source_file bg2480.cif
_cod_data_source_block I
_cod_original_sg_symbol_H-M 'P 21/c'
_cod_database_code 2236068
_cod_database_fobs_code 2236068

loop_
_symmetry_equiv_pos_as_xyz
'x, y, z'
'-x, y+1/2, -z+1/2'
'-x, -y, -z'
'x, -y-1/2, z-1/2'

loop_
_atom_site_type_symbol
_atom_site_label
_atom_site_fract_x
_atom_site_fract_y
_atom_site_fract_z
_atom_site_U_iso_or_equiv
_atom_site_adp_type
_atom_site_calc_flag
_atom_site_refinement_flags
_atom_site_occupancy
_atom_site_symmetry_multiplicity
Pd Pd1 0.146035(15) 0.406204(16) 0.895828(18) 0.01645(8) Uani d . 1 1
I I1 0.089411(14) 0.285212(15) 0.898708(18) 0.02538(8) Uani d . 1 1
P P1 0.23255(5) 0.37985(6) 1.01093(6) 0.0168(2) Uani d . 1 1
P P2 0.05913(5) 0.44510(6) 0.78820(7) 0.0195(2) Uani d . 1 1
N N1 0.17522(18) 0.54643(19) 0.9394(2) 0.0253(9) Uani d . 1 1
N N2 0.25835(19) 0.5641(2) 0.8410(2) 0.0319(10) Uani d . 1 1
C C1 0.18713(19) 0.4964(2) 0.8938(2) 0.0193(9) Uani d . 1 1
C C2 0.2052(2) 0.6052(2) 0.9359(3) 0.0298(11) Uani d . 1 1
H H2 0.1979 0.6421 0.9680 0.036 Uiso calc R 1 1
C C3 0.2459(2) 0.6137(2) 0.8876(3) 0.0339(12) Uani d . 1 1
H H3 0.2659 0.6562 0.8872 0.041 Uiso calc R 1 1
C C4 0.2281(2) 0.5069(2) 0.8446(3) 0.0242(10) Uani d . 1 1
H H4 0.2347 0.4706 0.8114 0.029 Uiso calc R 1 1
C C5 0.2836(2) 0.4508(2) 1.0597(3) 0.0214(10) Uani d . 1 1
C C6 0.3266(2) 0.4770(2) 1.0200(3) 0.0255(10) Uani d . 1 1
H H6 0.3328 0.4549 0.9731 0.031 Uiso calc R 1 1
C C7 0.3607(2) 0.5359(2) 1.0495(3) 0.0357(13) Uani d . 1 1
H H7 0.3898 0.5539 1.0223 0.043 Uiso calc R 1 1
C C8 0.3524(3) 0.5679(3) 1.1180(3) 0.0419(14) Uani d . 1 1
H H8 0.3754 0.6082 1.1377 0.050 Uiso calc R 1 1
C C9 0.3109(3) 0.5415(3) 1.1574(3) 0.0415(14) Uani d . 1 1
H H9 0.3058 0.5633 1.2051 0.050 Uiso calc R 1 1
C C10 0.2760(2) 0.4833(2) 1.1288(3) 0.0314(11) Uani d . 1 1
H H10 0.2470 0.4658 1.1565 0.038 Uiso calc R 1 1
C C11 0.2050(2) 0.3462(2) 1.0950(2) 0.0181(9) Uani d . 1 1
C C12 0.1520(2) 0.3765(2) 1.1116(3) 0.0278(11) Uani d . 1 1
H H12 0.1295 0.4117 1.0770 0.033 Uiso calc R 1 1
C C13 0.1320(2) 0.3558(2) 1.1782(3) 0.0309(11) Uani d . 1 1
H H13 0.0967 0.3779 1.1901 0.037 Uiso calc R 1 1
C C14 0.1626(2) 0.3036(2) 1.2273(3) 0.0304(12) Uani d . 1 1
H H14 0.1484 0.2897 1.2729 0.036 Uiso calc R 1 1
C C15 0.2141(2) 0.2713(2) 1.2104(3) 0.0310(12) Uani d . 1 1
H H15 0.2344 0.2343 1.2433 0.037 Uiso calc R 1 1
C C16 0.2363(2) 0.2931(2) 1.1448(3) 0.0236(10) Uani d . 1 1
H H16 0.2725 0.2718 1.1341 0.028 Uiso calc R 1 1
C C17 0.2913(2) 0.3187(2) 0.9962(2) 0.0197(9) Uani d . 1 1
C C18 0.2746(2) 0.2741(2) 0.9303(3) 0.0252(10) Uani d . 1 1
H H18 0.2327 0.2758 0.8921 0.030 Uiso calc R 1 1
C C19 0.3193(2) 0.2269(2) 0.9201(3) 0.0320(12) Uani d . 1 1
H H19 0.3078 0.1966 0.8748 0.038 Uiso calc R 1 1
C C20 0.3802(2) 0.2238(2) 0.9754(3) 0.0321(12) Uani d . 1 1
H H20 0.4104 0.1914 0.9680 0.038 Uiso calc R 1 1
C C21 0.3972(2) 0.2672(2) 1.0407(3) 0.0285(11) Uani d . 1 1
H H21 0.4392 0.2650 1.0787 0.034 Uiso calc R 1 1
C C22 0.3530(2) 0.3145(2) 1.0515(3) 0.0261(10) Uani d . 1 1
H H22 0.3650 0.3444 1.0972 0.031 Uiso calc R 1 1
C C23 0.0450(2) 0.4064(2) 0.6870(2) 0.0206(9) Uani d . 1 1
C C24 0.0775(2) 0.3482(2) 0.6767(3) 0.0274(11) Uani d . 1 1
H H24 0.1054 0.3262 0.7233 0.033 Uiso calc R 1 1
C C25 0.0692(2) 0.3222(2) 0.5983(3) 0.0279(11) Uani d . 1 1
H H25 0.0918 0.2825 0.5918 0.034 Uiso calc R 1 1
C C26 0.0291(2) 0.3527(2) 0.5299(3) 0.0309(11) Uani d . 1 1
H H26 0.0238 0.3341 0.4766 0.037 Uiso calc R 1 1
C C27 -0.0038(2) 0.4113(3) 0.5392(3) 0.0311(12) Uani d . 1 1
H H27 -0.0317 0.4329 0.4922 0.037 Uiso calc R 1 1
C C28 0.0044(2) 0.4376(2) 0.6168(3) 0.0262(10) Uani d . 1 1
H H28 -0.0179 0.4776 0.6229 0.031 Uiso calc R 1 1
C C29 0.0602(2) 0.5342(2) 0.7604(3) 0.0228(10) Uani d . 1 1
C C30 0.0258(2) 0.5822(2) 0.7892(3) 0.0315(12) Uani d . 1 1
H H30 0.0006 0.5693 0.8245 0.038 Uiso calc R 1 1
C C31 0.0279(2) 0.6497(3) 0.7667(4) 0.0439(14) Uani d . 1 1
H H31 0.0039 0.6828 0.7859 0.053 Uiso calc R 1 1
C C32 0.0657(3) 0.6677(3) 0.7156(4) 0.0460(15) Uani d . 1 1
H H32 0.0668 0.7133 0.6991 0.055 Uiso calc R 1 1
C C33 0.1010(2) 0.6209(3) 0.6892(3) 0.0378(13) Uani d . 1 1
H H33 0.1277 0.6340 0.6559 0.045 Uiso calc R 1 1
C C34 0.0982(2) 0.5543(2) 0.7106(3) 0.0310(11) Uani d . 1 1
H H34 0.1225 0.5217 0.6912 0.037 Uiso calc R 1 1
C C35 -0.0150(2) 0.4370(2) 0.8193(3) 0.0212(10) Uani d . 1 1
C C36 -0.0760(2) 0.4286(2) 0.7642(3) 0.0320(12) Uani d . 1 1
H H36 -0.0808 0.4256 0.7067 0.038 Uiso calc R 1 1
C C37 -0.1299(2) 0.4245(3) 0.7925(3) 0.0398(14) Uani d . 1 1
H H37 -0.1714 0.4186 0.7543 0.048 Uiso calc R 1 1
C C38 -0.1241(2) 0.4289(2) 0.8757(3) 0.0339(12) Uani d . 1 1
H H38 -0.1613 0.4258 0.8948 0.041 Uiso calc R 1 1
C C39 -0.0640(2) 0.4378(2) 0.9306(3) 0.0340(12) Uani d . 1 1
H H39 -0.0598 0.4419 0.9879 0.041 Uiso calc R 1 1
C C40 -0.0094(2) 0.4408(2) 0.9030(3) 0.0291(11) Uani d . 1 1
H H40 0.0321 0.4456 0.9417 0.035 Uiso calc R 1 1
Pd Pd2 0.348046(15) 0.592426(16) 0.622033(18) 0.01642(8) Uani d . 1 1
I I2 0.406173(15) 0.713311(15) 0.626859(18) 0.02865(8) Uani d . 1 1
P P3 0.42975(5) 0.55229(6) 0.73396(7) 0.0190(2) Uani d . 1 1
P P4 0.27144(6) 0.61773(6) 0.49785(7) 0.0207(3) Uani d . 1 1
N N3 0.32016(18) 0.45176(18) 0.5822(2) 0.0247(9) Uani d . 1 1
N N4 0.21891(19) 0.4440(2) 0.6553(2) 0.0313(10) Uani d . 1 1
C C41 0.3031(2) 0.5044(2) 0.6191(2) 0.0176(9) Uani d . 1 1
C C42 0.2857(2) 0.3946(2) 0.5807(3) 0.0306(11) Uani d . 1 1
H H42 0.2967 0.3555 0.5553 0.037 Uiso calc R 1 1
C C43 0.2350(2) 0.3918(2) 0.6152(3) 0.0334(12) Uani d . 1 1
H H43 0.2107 0.3513 0.6104 0.040 Uiso calc R 1 1
C C44 0.2532(2) 0.4990(2) 0.6557(3) 0.0240(10) Uani d . 1 1
H H44 0.2432 0.5376 0.6829 0.029 Uiso calc R 1 1
C C45 0.4259(2) 0.4636(2) 0.7618(2) 0.0206(9) Uani d . 1 1
C C46 0.4659(2) 0.4140(2) 0.7458(3) 0.0302(11) Uani d . 1 1
H H46 0.4995 0.4258 0.7224 0.036 Uiso calc R 1 1
C C47 0.4572(2) 0.3475(2) 0.7640(3) 0.0368(12) Uani d . 1 1
H H47 0.4844 0.3137 0.7522 0.044 Uiso calc R 1 1
C C48 0.4096(2) 0.3298(2) 0.7987(3) 0.0339(12) Uani d . 1 1
H H48 0.4039 0.2840 0.8111 0.041 Uiso calc R 1 1
C C49 0.3701(3) 0.3784(3) 0.8156(3) 0.0344(12) Uani d . 1 1
H H49 0.3369 0.3661 0.8396 0.041 Uiso calc R 1 1
C C50 0.3784(2) 0.4451(2) 0.7979(2) 0.0249(10) Uani d . 1 1
H H50 0.3513 0.4786 0.8106 0.030 Uiso calc R 1 1
C C51 0.4455(2) 0.5931(2) 0.8343(2) 0.0190(9) Uani d . 1 1
C C52 0.4094(2) 0.6479(2) 0.8460(3) 0.0252(10) Uani d . 1 1
H H52 0.3764 0.6657 0.8009 0.030 Uiso calc R 1 1
C C53 0.4213(2) 0.6768(2) 0.9234(3) 0.0278(11) Uani d . 1 1
H H53 0.3966 0.7146 0.9311 0.033 Uiso calc R 1 1
C C54 0.4686(2) 0.6513(2) 0.9892(3) 0.0260(10) Uani d . 1 1
H H54 0.4764 0.6713 1.0421 0.031 Uiso calc R 1 1
C C55 0.5049(2) 0.5964(2) 0.9783(3) 0.0273(11) Uani d . 1 1
H H55 0.5378 0.5789 1.0237 0.033 Uiso calc R 1 1
C C56 0.4931(2) 0.5671(2) 0.9016(3) 0.0240(10) Uani d . 1 1
H H56 0.5176 0.5291 0.8944 0.029 Uiso calc R 1 1
C C57 0.5029(2) 0.5600(2) 0.7017(3) 0.0220(10) Uani d . 1 1
C C58 0.5026(2) 0.5306(2) 0.6273(3) 0.0334(12) Uani d . 1 1
H H58 0.4662 0.5053 0.5968 0.040 Uiso calc R 1 1
C C59 0.5559(2) 0.5383(2) 0.5973(3) 0.0369(13) Uani d . 1 1
H H59 0.5557 0.5178 0.5465 0.044 Uiso calc R 1 1
C C60 0.6084(2) 0.5750(3) 0.6400(3) 0.0349(12) Uani d . 1 1
H H60 0.6446 0.5801 0.6193 0.042 Uiso calc R 1 1
C C61 0.6082(2) 0.6047(3) 0.7135(3) 0.0402(13) Uani d . 1 1
H H61 0.6445 0.6305 0.7433 0.048 Uiso calc R 1 1
C C62 0.5558(2) 0.5974(3) 0.7447(3) 0.0362(12) Uani d . 1 1
H H62 0.5563 0.6180 0.7955 0.043 Uiso calc R 1 1
C C63 0.3096(2) 0.6476(2) 0.4213(3) 0.0266(11) Uani d . 1 1
C C64 0.2779(3) 0.6866(3) 0.3541(3) 0.0487(16) Uani d . 1 1
H H64 0.2354 0.7027 0.3480 0.058 Uiso calc R 1 1
C C65 0.3104(4) 0.7020(3) 0.2948(3) 0.062(2) Uani d . 1 1
H H65 0.2892 0.7283 0.2480 0.074 Uiso calc R 1 1
C C66 0.3709(4) 0.6800(3) 0.3034(4) 0.065(2) Uani d . 1 1
H H66 0.3918 0.6911 0.2627 0.077 Uiso calc R 1 1
C C67 0.4028(4) 0.6415(3) 0.3702(4) 0.062(2) Uani d . 1 1
H H67 0.4456 0.6261 0.3762 0.074 Uiso calc R 1 1
C C68 0.3716(3) 0.6258(3) 0.4285(3) 0.0420(14) Uani d . 1 1
H H68 0.3934 0.5991 0.4748 0.050 Uiso calc R 1 1
C C69 0.2243(2) 0.5458(2) 0.4453(3) 0.0244(10) Uani d . 1 1
C C70 0.2445(2) 0.5079(2) 0.3884(3) 0.0293(11) Uani d . 1 1
H H70 0.2804 0.5223 0.3709 0.035 Uiso calc R 1 1
C C71 0.2121(3) 0.4490(2) 0.3572(3) 0.0362(12) Uani d . 1 1
H H71 0.2249 0.4242 0.3165 0.043 Uiso calc R 1 1
C C72 0.1617(2) 0.4261(3) 0.3847(3) 0.0363(13) Uani d . 1 1
H H72 0.1411 0.3848 0.3644 0.044 Uiso calc R 1 1
C C73 0.1411(2) 0.4625(2) 0.4409(3) 0.0313(11) Uani d . 1 1
H H73 0.1058 0.4469 0.4591 0.038 Uiso calc R 1 1
C C74 0.1723(2) 0.5227(2) 0.4716(3) 0.0270(11) Uani d . 1 1
H H74 0.1581 0.5482 0.5106 0.032 Uiso calc R 1 1
C C75 0.2096(2) 0.6772(2) 0.5041(3) 0.0263(11) Uani d . 1 1
C C76 0.2169(2) 0.7142(2) 0.5748(3) 0.0320(11) Uani d . 1 1
H H76 0.2556 0.7101 0.6188 0.038 Uiso calc R 1 1
C C77 0.1684(3) 0.7577(3) 0.5833(4) 0.0449(14) Uani d . 1 1
H H77 0.1743 0.7831 0.6325 0.054 Uiso calc R 1 1
C C78 0.1129(3) 0.7634(3) 0.5207(4) 0.0504(17) Uani d . 1 1
H H78 0.0794 0.7921 0.5272 0.061 Uiso calc R 1 1
C C79 0.1040(3) 0.7285(3) 0.4484(4) 0.0503(16) Uani d . 1 1
H H79 0.0653 0.7340 0.4047 0.060 Uiso calc R 1 1
C C80 0.1521(2) 0.6850(2) 0.4392(3) 0.0405(13) Uani d . 1 1
H H80 0.1462 0.6606 0.3893 0.049 Uiso calc R 1 1

loop_
_atom_site_aniso_label
_atom_site_aniso_U_11
_atom_site_aniso_U_22
_atom_site_aniso_U_33
_atom_site_aniso_U_12
_atom_site_aniso_U_13
_atom_site_aniso_U_23
Pd1 0.01639(17) 0.01662(18) 0.01584(16) -0.00067(13) 0.00386(13) 0.00095(13)
I1 0.02899(17) 0.02145(17) 0.02611(16) -0.00769(13) 0.00859(13) -0.00107(12)
P1 0.0177(6) 0.0164(6) 0.0164(5) -0.0003(5) 0.0049(4) -0.0006(4)
P2 0.0185(6) 0.0211(6) 0.0179(5) 0.0031(5) 0.0037(5) 0.0004(5)
N1 0.026(2) 0.025(2) 0.027(2) 0.0014(17) 0.0101(17) -0.0026(17)
N2 0.032(2) 0.034(3) 0.033(2) -0.010(2) 0.0145(19) 0.0015(19)
C1 0.014(2) 0.024(3) 0.018(2) 0.0027(18) 0.0016(17) 0.0060(18)
C2 0.030(3) 0.019(3) 0.042(3) 0.005(2) 0.012(2) -0.008(2)
C3 0.041(3) 0.020(3) 0.043(3) -0.005(2) 0.016(3) 0.004(2)
C4 0.025(2) 0.025(3) 0.026(2) -0.003(2) 0.013(2) -0.0016(19)
C5 0.022(2) 0.017(2) 0.022(2) 0.0007(19) 0.0012(19) 0.0017(18)
C6 0.024(3) 0.020(3) 0.032(3) 0.002(2) 0.007(2) 0.003(2)
C7 0.021(3) 0.029(3) 0.055(3) -0.007(2) 0.008(2) 0.011(3)
C8 0.040(3) 0.024(3) 0.054(4) -0.009(2) 0.002(3) -0.003(3)
C9 0.049(4) 0.027(3) 0.043(3) -0.004(3) 0.005(3) -0.011(2)
C10 0.035(3) 0.024(3) 0.033(3) -0.003(2) 0.006(2) -0.003(2)
C11 0.020(2) 0.020(2) 0.015(2) -0.0062(18) 0.0066(17) -0.0005(17)
C12 0.026(3) 0.031(3) 0.026(2) 0.001(2) 0.007(2) 0.004(2)
C13 0.033(3) 0.038(3) 0.028(3) -0.003(2) 0.017(2) -0.003(2)
C14 0.046(3) 0.028(3) 0.022(2) -0.013(2) 0.017(2) -0.007(2)
C15 0.048(3) 0.020(3) 0.022(2) -0.009(2) 0.007(2) 0.0019(19)
C16 0.031(3) 0.021(3) 0.020(2) -0.004(2) 0.0088(19) -0.0005(18)
C17 0.020(2) 0.021(2) 0.021(2) -0.0027(19) 0.0111(18) 0.0019(18)
C18 0.025(3) 0.025(3) 0.026(2) 0.000(2) 0.008(2) -0.0002(19)
C19 0.036(3) 0.031(3) 0.029(3) 0.005(2) 0.010(2) -0.006(2)
C20 0.034(3) 0.022(3) 0.044(3) 0.010(2) 0.019(2) 0.006(2)
C21 0.020(2) 0.028(3) 0.036(3) 0.000(2) 0.006(2) 0.004(2)
C22 0.022(3) 0.022(3) 0.032(3) 0.003(2) 0.003(2) -0.004(2)
C23 0.020(2) 0.025(3) 0.017(2) 0.0019(19) 0.0054(18) 0.0005(18)
C24 0.029(3) 0.028(3) 0.024(2) 0.004(2) 0.005(2) 0.003(2)
C25 0.025(3) 0.032(3) 0.026(2) 0.007(2) 0.007(2) -0.001(2)
C26 0.031(3) 0.041(3) 0.023(2) -0.004(2) 0.010(2) -0.003(2)
C27 0.028(3) 0.043(3) 0.020(2) 0.001(2) 0.002(2) 0.007(2)
C28 0.022(2) 0.029(3) 0.029(3) 0.005(2) 0.008(2) 0.001(2)
C29 0.018(2) 0.023(3) 0.024(2) -0.0015(19) -0.0011(18) 0.0039(18)
C30 0.025(3) 0.028(3) 0.043(3) 0.004(2) 0.012(2) 0.001(2)
C31 0.032(3) 0.028(3) 0.069(4) 0.010(2) 0.011(3) -0.002(3)
C32 0.039(3) 0.030(3) 0.062(4) 0.006(3) 0.004(3) 0.016(3)
C33 0.037(3) 0.034(3) 0.041(3) -0.004(2) 0.008(2) 0.013(2)
C34 0.031(3) 0.030(3) 0.029(3) -0.002(2) 0.005(2) 0.004(2)
C35 0.020(2) 0.020(2) 0.024(2) 0.0007(19) 0.0077(19) -0.0015(18)
C36 0.028(3) 0.041(3) 0.025(2) -0.005(2) 0.005(2) 0.006(2)
C37 0.021(3) 0.056(4) 0.039(3) -0.004(2) 0.004(2) 0.012(3)
C38 0.033(3) 0.028(3) 0.046(3) 0.002(2) 0.020(3) 0.005(2)
C39 0.045(3) 0.033(3) 0.029(3) 0.003(2) 0.019(2) -0.004(2)
C40 0.021(3) 0.039(3) 0.027(2) 0.002(2) 0.007(2) -0.007(2)
Pd2 0.01819(17) 0.01557(18) 0.01483(15) -0.00133(14) 0.00368(13) 0.00039(13)
I2 0.03742(19) 0.02015(17) 0.02770(16) -0.01020(14) 0.00826(14) -0.00112(12)
P3 0.0172(6) 0.0191(6) 0.0185(5) -0.0013(5) 0.0018(5) 0.0001(4)
P4 0.0252(6) 0.0162(6) 0.0185(6) -0.0011(5) 0.0028(5) 0.0007(4)
N3 0.030(2) 0.019(2) 0.025(2) 0.0029(17) 0.0068(17) 0.0002(16)
N4 0.034(2) 0.029(2) 0.032(2) -0.0095(19) 0.0102(19) 0.0030(18)
C41 0.020(2) 0.016(2) 0.014(2) -0.0028(18) 0.0014(17) 0.0031(16)
C42 0.046(3) 0.015(3) 0.028(3) 0.000(2) 0.006(2) 0.0018(19)
C43 0.040(3) 0.024(3) 0.032(3) -0.012(2) 0.002(2) 0.007(2)
C44 0.028(3) 0.025(3) 0.020(2) -0.002(2) 0.0084(19) 0.0039(19)
C45 0.022(2) 0.018(2) 0.018(2) 0.0000(19) -0.0003(18) -0.0004(17)
C46 0.027(3) 0.024(3) 0.039(3) 0.003(2) 0.009(2) 0.006(2)
C47 0.039(3) 0.026(3) 0.042(3) 0.012(2) 0.008(3) 0.003(2)
C48 0.041(3) 0.022(3) 0.033(3) -0.001(2) 0.002(2) 0.004(2)
C49 0.041(3) 0.034(3) 0.026(3) -0.009(2) 0.007(2) 0.002(2)
C50 0.031(3) 0.026(3) 0.017(2) -0.001(2) 0.0050(19) 0.0016(18)
C51 0.020(2) 0.017(2) 0.018(2) 0.0002(18) 0.0029(17) -0.0016(17)
C52 0.024(3) 0.024(3) 0.026(2) 0.002(2) 0.004(2) 0.0033(19)
C53 0.037(3) 0.021(3) 0.026(2) -0.003(2) 0.012(2) -0.002(2)
C54 0.029(3) 0.030(3) 0.020(2) -0.005(2) 0.008(2) -0.0019(19)
C55 0.025(3) 0.033(3) 0.021(2) -0.002(2) 0.0024(19) 0.007(2)
C56 0.021(2) 0.024(3) 0.027(2) 0.003(2) 0.006(2) 0.0034(19)
C57 0.017(2) 0.023(3) 0.025(2) 0.0007(19) 0.0046(19) 0.0010(19)
C58 0.029(3) 0.036(3) 0.037(3) -0.003(2) 0.013(2) -0.008(2)
C59 0.043(3) 0.035(3) 0.040(3) 0.002(3) 0.024(3) -0.008(2)
C60 0.024(3) 0.036(3) 0.049(3) 0.003(2) 0.017(2) 0.011(2)
C61 0.028(3) 0.051(4) 0.040(3) -0.013(3) 0.007(2) 0.003(3)
C62 0.033(3) 0.046(3) 0.028(3) -0.012(3) 0.007(2) -0.004(2)
C63 0.042(3) 0.019(2) 0.017(2) -0.008(2) 0.006(2) -0.0005(18)
C64 0.068(4) 0.044(4) 0.025(3) -0.028(3) -0.002(3) 0.009(2)
C65 0.098(6) 0.051(4) 0.024(3) -0.046(4) -0.001(3) 0.005(3)
C66 0.123(7) 0.049(4) 0.034(3) -0.044(4) 0.041(4) -0.018(3)
C67 0.104(6) 0.035(4) 0.072(5) -0.011(4) 0.066(4) -0.012(3)
C68 0.068(4) 0.026(3) 0.043(3) -0.001(3) 0.034(3) 0.001(2)
C69 0.027(3) 0.022(3) 0.019(2) -0.001(2) -0.0001(19) 0.0010(18)
C70 0.033(3) 0.029(3) 0.023(2) -0.003(2) 0.003(2) -0.003(2)
C71 0.047(3) 0.029(3) 0.031(3) -0.003(3) 0.009(2) -0.011(2)
C72 0.040(3) 0.024(3) 0.037(3) -0.010(2) -0.001(2) -0.004(2)
C73 0.026(3) 0.028(3) 0.036(3) -0.002(2) 0.003(2) 0.004(2)
C74 0.026(3) 0.024(3) 0.027(2) 0.002(2) 0.002(2) 0.001(2)
C75 0.022(2) 0.015(2) 0.038(3) -0.0052(19) 0.001(2) 0.001(2)
C76 0.033(3) 0.024(3) 0.041(3) 0.001(2) 0.013(2) -0.002(2)
C77 0.050(4) 0.029(3) 0.062(4) 0.007(3) 0.027(3) 0.000(3)
C78 0.038(3) 0.022(3) 0.098(5) 0.007(3) 0.029(4) 0.013(3)
C79 0.030(3) 0.032(4) 0.079(5) 0.002(3) 0.000(3) 0.015(3)
C80 0.036(3) 0.020(3) 0.056(3) -0.001(2) -0.003(3) 0.005(2)

loop_
_atom_type_symbol
_atom_type_description
_atom_type_scat_dispersion_real
_atom_type_scat_dispersion_imag
_atom_type_scat_source
C C 0.0033 0.0016 'International Tables Vol C Tables 4.2.6.8 and 6.1.1.4'
H H 0.0000 0.0000 'International Tables Vol C Tables 4.2.6.8 and 6.1.1.4'
N N 0.0061 0.0033 'International Tables Vol C Tables 4.2.6.8 and 6.1.1.4'
P P 0.1023 0.0942 'International Tables Vol C Tables 4.2.6.8 and 6.1.1.4'
Pd Pd -0.9988 1.0072 'International Tables Vol C Tables 4.2.6.8 and 6.1.1.4'
I I -0.4742 1.8119 'International Tables Vol C Tables 4.2.6.8 and 6.1.1.4'

loop_
_geom_angle_atom_site_label_1
_geom_angle_atom_site_label_2
_geom_angle_atom_site_label_3
_geom_angle
C1 Pd1 P1 87.86(12)
C1 Pd1 P2 87.21(12)
P1 Pd1 P2 173.12(4)
C1 Pd1 I1 179.38(12)
P1 Pd1 I1 92.46(3)
P2 Pd1 I1 92.42(3)
C11 P1 C17 105.01(19)
C11 P1 C5 102.72(19)
C17 P1 C5 102.8(2)
C11 P1 Pd1 111.78(14)
C17 P1 Pd1 117.08(14)
C5 P1 Pd1 115.82(14)
C23 P2 C35 108.0(2)
C23 P2 C29 100.2(2)
C35 P2 C29 103.6(2)
C23 P2 Pd1 118.23(14)
C35 P2 Pd1 108.57(14)
C29 P2 Pd1 116.91(14)
C1 N1 C2 116.7(4)
C4 N2 C3 114.9(4)
N1 C1 C4 119.8(4)
N1 C1 Pd1 119.9(3)
C4 C1 Pd1 120.3(3)
N1 C2 C3 122.1(4)
N1 C2 H2 119.0
C3 C2 H2 119.0
N2 C3 C2 122.3(4)
N2 C3 H3 118.9
C2 C3 H3 118.9
N2 C4 C1 124.3(4)
N2 C4 H4 117.8
C1 C4 H4 117.8
C10 C5 C6 119.3(4)
C10 C5 P1 122.4(4)
C6 C5 P1 117.9(3)
C5 C6 C7 119.8(4)
C5 C6 H6 120.1
C7 C6 H6 120.1
C8 C7 C6 120.4(5)
C8 C7 H7 119.8
C6 C7 H7 119.8
C9 C8 C7 119.6(5)
C9 C8 H8 120.2
C7 C8 H8 120.2
C8 C9 C10 121.1(5)
C8 C9 H9 119.5
C10 C9 H9 119.5
C5 C10 C9 119.8(5)
C5 C10 H10 120.1
C9 C10 H10 120.1
C12 C11 C16 119.3(4)
C12 C11 P1 118.1(3)
C16 C11 P1 122.5(3)
C13 C12 C11 120.3(4)
C13 C12 H12 119.9
C11 C12 H12 119.9
C14 C13 C12 120.7(4)
C14 C13 H13 119.7
C12 C13 H13 119.7
C13 C14 C15 120.0(4)
C13 C14 H14 120.0
C15 C14 H14 120.0
C14 C15 C16 120.0(4)
C14 C15 H15 120.0
C16 C15 H15 120.0
C15 C16 C11 119.7(4)
C15 C16 H16 120.2
C11 C16 H16 120.2
C18 C17 C22 118.6(4)
C18 C17 P1 120.3(3)
C22 C17 P1 121.1(3)
C17 C18 C19 120.0(4)
C17 C18 H18 120.0
C19 C18 H18 120.0
C20 C19 C18 120.5(4)
C20 C19 H19 119.8
C18 C19 H19 119.8
C21 C20 C19 120.2(4)
C21 C20 H20 119.9
C19 C20 H20 119.9
C20 C21 C22 119.9(4)
C20 C21 H21 120.1
C22 C21 H21 120.1
C21 C22 C17 120.9(4)
C21 C22 H22 119.6
C17 C22 H22 119.6
C24 C23 C28 118.5(4)
C24 C23 P2 121.0(3)
C28 C23 P2 120.3(3)
C25 C24 C23 120.0(4)
C25 C24 H24 120.0
C23 C24 H24 120.0
C26 C25 C24 121.3(4)
C26 C25 H25 119.3
C24 C25 H25 119.3
C25 C26 C27 119.4(4)
C25 C26 H26 120.3
C27 C26 H26 120.3
C28 C27 C26 119.6(4)
C28 C27 H27 120.2
C26 C27 H27 120.2
C27 C28 C23 121.2(4)
C27 C28 H28 119.4
C23 C28 H28 119.4
C30 C29 C34 119.1(4)
C30 C29 P2 121.9(4)
C34 C29 P2 119.0(4)
C29 C30 C31 120.2(5)
C29 C30 H30 119.9
C31 C30 H30 119.9
C32 C31 C30 119.0(5)
C32 C31 H31 120.5
C30 C31 H31 120.5
C33 C32 C31 120.8(5)
C33 C32 H32 119.6
C31 C32 H32 119.6
C32 C33 C34 120.0(5)
C32 C33 H33 120.0
C34 C33 H33 120.0
C33 C34 C29 120.8(5)
C33 C34 H34 119.6
C29 C34 H34 119.6
C40 C35 C36 118.6(4)
C40 C35 P2 117.5(3)
C36 C35 P2 123.8(3)
C37 C36 C35 120.3(4)
C37 C36 H36 119.8
C35 C36 H36 119.8
C38 C37 C36 120.8(5)
C38 C37 H37 119.6
C36 C37 H37 119.6
C39 C38 C37 119.3(5)
C39 C38 H38 120.3
C37 C38 H38 120.3
C38 C39 C40 120.4(4)
C38 C39 H39 119.8
C40 C39 H39 119.8
C35 C40 C39 120.5(4)
C35 C40 H40 119.7
C39 C40 H40 119.7
C41 Pd2 P4 87.27(12)
C41 Pd2 P3 88.26(12)
P4 Pd2 P3 170.29(4)
C41 Pd2 I2 178.44(12)
P4 Pd2 I2 92.22(3)
P3 Pd2 I2 92.47(3)
C57 P3 C51 107.2(2)
C57 P3 C45 105.4(2)
C51 P3 C45 101.44(19)
C57 P3 Pd2 104.32(14)
C51 P3 Pd2 120.03(14)
C45 P3 Pd2 117.31(14)
C75 P4 C63 108.7(2)
C75 P4 C69 102.8(2)
C63 P4 C69 102.2(2)
C75 P4 Pd2 115.70(16)
C63 P4 Pd2 111.34(16)
C69 P4 Pd2 114.98(14)
C41 N3 C42 116.5(4)
C44 N4 C43 114.6(4)
N3 C41 C44 120.3(4)
N3 C41 Pd2 120.4(3)
C44 C41 Pd2 119.3(3)
N3 C42 C43 121.6(4)
N3 C42 H42 119.2
C43 C42 H42 119.2
N4 C43 C42 122.4(4)
N4 C43 H43 118.8
C42 C43 H43 118.8
N4 C44 C41 124.5(4)
N4 C44 H44 117.7
C41 C44 H44 117.7
C50 C45 C46 118.7(4)
C50 C45 P3 117.5(3)
C46 C45 P3 123.8(3)
C47 C46 C45 120.2(5)
C47 C46 H46 119.9
C45 C46 H46 119.9
C48 C47 C46 120.5(5)
C48 C47 H47 119.7
C46 C47 H47 119.7
C47 C48 C49 119.9(5)
C47 C48 H48 120.1
C49 C48 H48 120.1
C48 C49 C50 120.1(5)
C48 C49 H49 120.0
C50 C49 H49 120.0
C49 C50 C45 120.6(4)
C49 C50 H50 119.7
C45 C50 H50 119.7
C52 C51 C56 119.1(4)
C52 C51 P3 121.4(3)
C56 C51 P3 119.5(3)
C53 C52 C51 120.1(4)
C53 C52 H52 119.9
C51 C52 H52 119.9
C54 C53 C52 120.4(4)
C54 C53 H53 119.8
C52 C53 H53 119.8
C53 C54 C55 120.0(4)
C53 C54 H54 120.0
C55 C54 H54 120.0
C56 C55 C54 119.9(4)
C56 C55 H55 120.0
C54 C55 H55 120.0
C55 C56 C51 120.4(4)
C55 C56 H56 119.8
C51 C56 H56 119.8
C62 C57 C58 119.5(4)
C62 C57 P3 123.0(4)
C58 C57 P3 117.3(4)
C57 C58 C59 119.7(5)
C57 C58 H58 120.2
C59 C58 H58 120.2
C60 C59 C58 120.8(5)
C60 C59 H59 119.6
C58 C59 H59 119.6
C59 C60 C61 119.3(5)
C59 C60 H60 120.4
C61 C60 H60 120.4
C60 C61 C62 120.9(5)
C60 C61 H61 119.6
C62 C61 H61 119.6
C57 C62 C61 119.8(5)
C57 C62 H62 120.1
C61 C62 H62 120.1
C68 C63 C64 119.1(5)
C68 C63 P4 117.3(4)
C64 C63 P4 123.4(4)
C63 C64 C65 118.4(6)
C63 C64 H64 120.8
C65 C64 H64 120.8
C66 C65 C64 121.2(6)
C66 C65 H65 119.4
C64 C65 H65 119.4
C65 C66 C67 120.7(6)
C65 C66 H66 119.6
C67 C66 H66 119.6
C66 C67 C68 118.7(6)
C66 C67 H67 120.6
C68 C67 H67 120.6
C63 C68 C67 121.7(6)
C63 C68 H68 119.1
C67 C68 H68 119.1
C70 C69 C74 118.9(4)
C70 C69 P4 121.3(4)
C74 C69 P4 119.1(3)
C69 C70 C71 119.8(5)
C69 C70 H70 120.1
C71 C70 H70 120.1
C72 C71 C70 120.7(5)
C72 C71 H71 119.6
C70 C71 H71 119.6
C73 C72 C71 120.4(5)
C73 C72 H72 119.8
C71 C72 H72 119.8
C72 C73 C74 119.5(5)
C72 C73 H73 120.3
C74 C73 H73 120.3
C73 C74 C69 120.6(4)
C73 C74 H74 119.7
C69 C74 H74 119.7
C76 C75 C80 118.3(5)
C76 C75 P4 119.9(4)
C80 C75 P4 121.7(4)
C75 C76 C77 121.3(5)
C75 C76 H76 119.4
C77 C76 H76 119.4
C78 C77 C76 119.5(5)
C78 C77 H77 120.2
C76 C77 H77 120.2
C77 C78 C79 121.3(5)
C77 C78 H78 119.4
C79 C78 H78 119.4
C78 C79 C80 119.7(5)
C78 C79 H79 120.1
C80 C79 H79 120.1
C79 C80 C75 119.9(5)
C79 C80 H80 120.0
C75 C80 H80 120.0

loop_
_geom_bond_atom_site_label_1
_geom_bond_atom_site_label_2
_geom_bond_distance
Pd1 C1 2.003(4)
Pd1 P1 2.3373(11)
Pd1 P2 2.3383(11)
Pd1 I1 2.7025(4)
P1 C11 1.820(4)
P1 C17 1.823(4)
P1 C5 1.832(4)
P2 C23 1.821(4)
P2 C35 1.829(4)
P2 C29 1.833(4)
N1 C1 1.328(5)
N1 C2 1.344(6)
N2 C4 1.321(5)
N2 C3 1.335(6)
C1 C4 1.394(5)
C2 C3 1.372(6)
C2 H2 0.9500
C3 H3 0.9500
C4 H4 0.9500
C5 C10 1.386(6)
C5 C6 1.393(6)
C6 C7 1.394(6)
C6 H6 0.9500
C7 C8 1.378(7)
C7 H7 0.9500
C8 C9 1.364(7)
C8 H8 0.9500
C9 C10 1.390(6)
C9 H9 0.9500
C10 H10 0.9500
C11 C12 1.389(6)
C11 C16 1.397(6)
C12 C13 1.379(6)
C12 H12 0.9500
C13 C14 1.373(6)
C13 H13 0.9500
C14 C15 1.382(7)
C14 H14 0.9500
C15 C16 1.397(6)
C15 H15 0.9500
C16 H16 0.9500
C17 C18 1.388(6)
C17 C22 1.393(6)
C18 C19 1.389(6)
C18 H18 0.9500
C19 C20 1.377(7)
C19 H19 0.9500
C20 C21 1.366(6)
C20 H20 0.9500
C21 C22 1.388(6)
C21 H21 0.9500
C22 H22 0.9500
C23 C24 1.389(6)
C23 C28 1.401(6)
C24 C25 1.385(6)
C24 H24 0.9500
C25 C26 1.371(6)
C25 H25 0.9500
C26 C27 1.396(6)
C26 H26 0.9500
C27 C28 1.377(6)
C27 H27 0.9500
C28 H28 0.9500
C29 C30 1.380(6)
C29 C34 1.392(6)
C30 C31 1.398(7)
C30 H30 0.9500
C31 C32 1.396(7)
C31 H31 0.9500
C32 C33 1.357(7)
C32 H32 0.9500
C33 C34 1.376(6)
C33 H33 0.9500
C34 H34 0.9500
C35 C40 1.388(6)
C35 C36 1.388(6)
C36 C37 1.381(6)
C36 H36 0.9500
C37 C38 1.380(7)
C37 H37 0.9500
C38 C39 1.372(7)
C38 H38 0.9500
C39 C40 1.388(6)
C39 H39 0.9500
C40 H40 0.9500
Pd2 C41 1.992(4)
Pd2 P4 2.3246(12)
Pd2 P3 2.3263(11)
Pd2 I2 2.6990(4)
P3 C57 1.819(4)
P3 C51 1.823(4)
P3 C45 1.832(4)
P4 C75 1.807(5)
P4 C63 1.822(5)
P4 C69 1.829(4)
N3 C41 1.324(5)
N3 C42 1.353(6)
N4 C44 1.319(5)
N4 C43 1.338(6)
C41 C44 1.391(6)
C42 C43 1.382(7)
C42 H42 0.9500
C43 H43 0.9500
C44 H44 0.9500
C45 C50 1.384(6)
C45 C46 1.387(6)
C46 C47 1.382(6)
C46 H46 0.9500
C47 C48 1.368(7)
C47 H47 0.9500
C48 C49 1.371(7)
C48 H48 0.9500
C49 C50 1.382(6)
C49 H49 0.9500
C50 H50 0.9500
C51 C52 1.386(6)
C51 C56 1.395(6)
C52 C53 1.385(6)
C52 H52 0.9500
C53 C54 1.372(6)
C53 H53 0.9500
C54 C55 1.386(6)
C54 H54 0.9500
C55 C56 1.377(6)
C55 H55 0.9500
C56 H56 0.9500
C57 C62 1.380(6)
C57 C58 1.387(6)
C58 C59 1.391(6)
C58 H58 0.9500
C59 C60 1.366(7)
C59 H59 0.9500
C60 C61 1.377(7)
C60 H60 0.9500
C61 C62 1.386(6)
C61 H61 0.9500
C62 H62 0.9500
C63 C68 1.378(7)
C63 C64 1.383(6)
C64 C65 1.412(8)
C64 H64 0.9500
C65 C66 1.344(9)
C65 H65 0.9500
C66 C67 1.375(9)
C66 H66 0.9500
C67 C68 1.382(7)
C67 H67 0.9500
C68 H68 0.9500
C69 C70 1.386(6)
C69 C74 1.398(6)
C70 C71 1.387(6)
C70 H70 0.9500
C71 C72 1.378(7)
C71 H71 0.9500
C72 C73 1.367(7)
C72 H72 0.9500
C73 C74 1.397(6)
C73 H73 0.9500
C74 H74 0.9500
C75 C76 1.375(6)
C75 C80 1.409(6)
C76 C77 1.394(6)
C76 H76 0.9500
C77 C78 1.357(8)
C77 H77 0.9500
C78 C79 1.372(8)
C78 H78 0.9500
C79 C80 1.393(7)
C79 H79 0.9500
C80 H80 0.9500

loop_
_geom_hbond_atom_site_label_D
_geom_hbond_atom_site_label_H
_geom_hbond_atom_site_label_A
_geom_hbond_site_symmetry_A
_geom_hbond_distance_DH
_geom_hbond_distance_HA
_geom_hbond_distance_DA
_geom_hbond_angle_DHA
C2 H2 Cg5 4_576 0.95 2.99 3.898(5) 160
C7 H7 Cg3 . 0.95 3.00 3.930(5) 168
C25 H25 Cg1 4_565 0.95 2.91 3.769(5) 151
C42 H42 Cg2 4_565 0.95 3.00 3.944(5) 176
C53 H53 Cg4 4_576 0.95 2.80 3.617(5) 145
